data_1538493
loop_
_publ_author_name
'Preiss, H.'
'Reich, P.'

_publ_section_title
;
 Kristallchemische und spektroskopische Untersuchungen an den Verbindungen
 P Cl4 (Sb, Nb, Ta) Cl6 * As Cl3
;
_journal_name_full 'Kristall und Technik'
_journal_page_first 375
_journal_page_last 380
_journal_volume 6
_journal_year 1971
_chemical_formula_sum 'As Cl13 P Ta'
_chemical_name_systematic 'P Cl4 Ta Cl6 As Cl3'
_space_group_IT_number 36
_symmetry_space_group_name_Hall 'C 2c -2'
_symmetry_space_group_name_H-M 'C m c 21'
_cell_angle_alpha 90
_cell_angle_beta 90
_cell_angle_gamma 90
_cell_formula_units_Z 4
_cell_length_a 10.09
_cell_length_b 16.1
_cell_length_c 11.67
_cell_volume 1895.780
_citation_journal_id_ASTM KRTEAW
_cod_data_source_file Preiss_KRTEAW_1971_633.cif
_cod_data_source_block As1Cl13P1Ta1
_cod_original_cell_volume 1895.78
_cod_original_formula_sum 'As1 Cl13 P1 Ta1'
_cod_database_code 1538493

loop_
_symmetry_equiv_pos_as_xyz
x,y,z
-x,-y,z+1/2
-x,y,z
x,-y,z+1/2
x+1/2,y+1/2,z
-x+1/2,-y+1/2,z+1/2
-x+1/2,y+1/2,z
x+1/2,-y+1/2,z+1/2

loop_
_atom_site_label
_atom_site_type_symbol
_atom_site_fract_x
_atom_site_fract_y
_atom_site_fract_z
_atom_site_occupancy
_atom_site_U_iso_or_equiv
As1 As+3 0 0.4593 0.1515 1 0.0
Cl9 Cl-1 0.3365 0.038 0.1354 1 0.0
P1 P+5 0.5 0.3548 0.9634 1 0.0
Cl2 Cl-1 0 0.083 0.1143 1 0.0
Ta1 Ta+5 0 0.205 0 1 0.0
Cl5 Cl-1 0.349 0.4133 0.9074 1 0.0
Cl1 Cl-1 0 0.3236 0.8947 1 0.0
Cl6 Cl-1 0.5 0.2424 0.9204 1 0.0
Cl7 Cl-1 0.5 0.3611 0.1288 1 0.0
Cl8 Cl-1 0.5 0.0517 0.8354 1 0.0
Cl3 Cl-1 0.1647 0.1427 0.8898 1 0.0
Cl4 Cl-1 0.1652 0.2652 0.12 1 0.0
